data_4032440
loop_
_publ_author_name
'Adam, Abdulselam'
'Haberhauer, Gebhard'
'W\"olper, Christoph'

_publ_section_title
;
 Bio-inspired Herringbone Foldamers: Strategy for Changing the Structure
 of Helices.
;
_journal_issue 8
_journal_name_full 'The Journal of organic chemistry'
_journal_page_first 4203
_journal_page_last 4215
_journal_paper_doi 10.1021/acs.joc.7b00185
_journal_volume 82
_journal_year 2017
_chemical_formula_moiety 'C39 H39 N9 O3'
_chemical_formula_sum 'C39 H39 N9 O3'
_chemical_formula_weight 681.79
_chemical_name_systematic
; 
 ? 
;
_space_group_IT_number 148
_symmetry_cell_setting trigonal
_symmetry_space_group_name_Hall '-R 3'
_symmetry_space_group_name_H-M 'R -3 :H'
_atom_sites_solution_hydrogens geom
_atom_sites_solution_primary direct
_atom_sites_solution_secondary difmap
_audit_creation_method SHELXL-97
_cell_angle_alpha 90.00
_cell_angle_beta 90.00
_cell_angle_gamma 120.00
_cell_formula_units_Z 6
_cell_length_a 14.2403(3)
_cell_length_b 14.2403(3)
_cell_length_c 32.6696(9)
_cell_measurement_reflns_used 7833
_cell_measurement_temperature 200(1)
_cell_measurement_theta_max 27.51
_cell_measurement_theta_min 2.86
_cell_volume 5737.4(2)
_computing_cell_refinement 'BRUKER D8 KAPPA APEX 2 Vers. 3.0-2009'
_computing_data_collection 'BRUKER D8 KAPPA APEX 2 Vers. 3.0-2009'
_computing_data_reduction 'BRUKER D8 KAPPA APEX 2 Vers. 3.0-2009'
_computing_molecular_graphics 'BRUKER AXS SHELXTL (c) 2008 / Vers. 2008/4'
_computing_publication_material 'BRUKER AXS SHELXTL (c) 2008 / Vers. 2008/4'
_computing_structure_refinement 'BRUKER AXS SHELXTL (c) 2008 / Vers. 2008/4'
_computing_structure_solution 'BRUKER D8 KAPPA APEX 2 Vers. 3.0-2009'
_diffrn_ambient_temperature 200(1)
_diffrn_detector_area_resol_mean 512
_diffrn_measured_fraction_theta_full 0.993
_diffrn_measured_fraction_theta_max 0.993
_diffrn_measurement_device_type
; 
 Bruker D8 KAPPA series II with APEX II area detector system
;
_diffrn_measurement_method
;
 Data collection strategy APEX 2/COSMO
;
_diffrn_radiation_monochromator 'Triumph Goebel mirror'
_diffrn_radiation_source 'fine-focus sealed tube'
_diffrn_radiation_type MoK\a
_diffrn_radiation_wavelength 0.71073
_diffrn_reflns_av_R_equivalents 0.0249
_diffrn_reflns_av_sigmaI/netI 0.0213
_diffrn_reflns_limit_h_max 9
_diffrn_reflns_limit_h_min -18
_diffrn_reflns_limit_k_max 18
_diffrn_reflns_limit_k_min 0
_diffrn_reflns_limit_l_max 42
_diffrn_reflns_limit_l_min 0
_diffrn_reflns_number 17966
_diffrn_reflns_theta_full 27.53
_diffrn_reflns_theta_max 27.53
_diffrn_reflns_theta_min 1.76
_exptl_absorpt_coefficient_mu 0.078
_exptl_absorpt_correction_T_max 0.75
_exptl_absorpt_correction_T_min 0.64
_exptl_absorpt_correction_type multi-scan
_exptl_absorpt_process_details
; 
 BRUKER AXS SMART APEX 2 Vers. 3.0-2009
 R.H. Blessing, Acta Cryst. (1995) A51 33-38 
;
_exptl_crystal_colour colourless
_exptl_crystal_density_diffrn 1.184
_exptl_crystal_density_method 'not measured'
_exptl_crystal_description block
_exptl_crystal_F_000 2160
_exptl_crystal_size_max 0.17
_exptl_crystal_size_mid 0.15
_exptl_crystal_size_min 0.13
_refine_diff_density_max 0.246
_refine_diff_density_min -0.186
_refine_diff_density_rms 0.034
_refine_ls_extinction_method none
_refine_ls_goodness_of_fit_ref 1.034
_refine_ls_hydrogen_treatment constr
_refine_ls_matrix_type full
_refine_ls_number_parameters 154
_refine_ls_number_reflns 2931
_refine_ls_number_restraints 0
_refine_ls_restrained_S_all 1.034
_refine_ls_R_factor_all 0.0672
_refine_ls_R_factor_gt 0.0477
_refine_ls_shift/su_max 0.001
_refine_ls_shift/su_mean 0.000
_refine_ls_structure_factor_coef Fsqd
_refine_ls_weighting_details 'calc w=1/[\s^2^(Fo^2^)+(0.0699P)^2^+2.3246P] where P=(Fo^2^+2Fc^2^)/3'
_refine_ls_weighting_scheme calc
_refine_ls_wR_factor_gt 0.1245
_refine_ls_wR_factor_ref 0.1321
_reflns_number_gt 2112
_reflns_number_total 2931
_reflns_threshold_expression >2sigma(I)
_cod_data_source_file jo7b00185_si_002.cif
_cod_data_source_block hab_9ndx
_cod_depositor_comments 'Adding full bibliography for 4032437--4032440.cif.'
_cod_original_sg_symbol_H-M R-3
_cod_database_code 4032440

loop_
_symmetry_equiv_pos_as_xyz
'x, y, z'
'-y, x-y, z'
'-x+y, -x, z'
'x+2/3, y+1/3, z+1/3'
'-y+2/3, x-y+1/3, z+1/3'
'-x+y+2/3, -x+1/3, z+1/3'
'x+1/3, y+2/3, z+2/3'
'-y+1/3, x-y+2/3, z+2/3'
'-x+y+1/3, -x+2/3, z+2/3'
'-x, -y, -z'
'y, -x+y, -z'
'x-y, x, -z'
'-x+2/3, -y+1/3, -z+1/3'
'y+2/3, -x+y+1/3, -z+1/3'
'x-y+2/3, x+1/3, -z+1/3'
'-x+1/3, -y+2/3, -z+2/3'
'y+1/3, -x+y+2/3, -z+2/3'
'x-y+1/3, x+2/3, -z+2/3'

loop_
_atom_site_label
_atom_site_type_symbol
_atom_site_fract_x
_atom_site_fract_y
_atom_site_fract_z
_atom_site_U_iso_or_equiv
_atom_site_adp_type
_atom_site_occupancy
_atom_site_symmetry_multiplicity
_atom_site_calc_flag
_atom_site_refinement_flags
O1 O 1.00682(8) 0.68367(8) 0.04577(4) 0.0542(3) Uani 1 1 d .
N1 N 0.82830(10) 0.56049(9) 0.04256(4) 0.0463(3) Uani 1 1 d .
H1 H 0.7795 0.4916 0.0393 0.056 Uiso 1 1 d R
N2 N 0.86440(9) 0.39031(9) 0.04418(3) 0.0393(3) Uani 1 1 d .
N3 N 1.01600(9) 0.38659(10) 0.05431(4) 0.0421(3) Uani 1 1 d .
C1 C 0.79208(12) 0.63849(12) 0.04457(5) 0.0473(4) Uani 1 1 d .
H1A H 0.8150 0.6842 0.0197 0.057 Uiso 1 1 d R
H1B H 0.8244 0.6862 0.0687 0.057 Uiso 1 1 d R
C2 C 0.93317(11) 0.58826(11) 0.04538(4) 0.0404(3) Uani 1 1 d .
C3 C 0.95087(10) 0.49536(11) 0.04806(4) 0.0397(3) Uani 1 1 d .
C4 C 1.04503(11) 0.49420(11) 0.05465(4) 0.0426(3) Uani 1 1 d .
C5 C 0.90695(10) 0.32800(11) 0.04790(4) 0.0403(3) Uani 1 1 d .
C6 C 1.15823(12) 0.58368(14) 0.06093(6) 0.0596(4) Uani 1 1 d .
H6A H 1.1887 0.5685 0.0852 0.089 Uiso 1 1 d R
H6B H 1.1585 0.6521 0.0648 0.089 Uiso 1 1 d R
H6C H 1.2021 0.5895 0.0369 0.089 Uiso 1 1 d R
C7 C 1.08569(12) 0.33980(13) 0.06114(5) 0.0484(4) Uani 1 1 d .
H7A H 1.1620 0.3966 0.0564 0.058 Uiso 1 1 d R
H7B H 1.0671 0.2815 0.0408 0.058 Uiso 1 1 d R
C8 C 1.07583(11) 0.29343(12) 0.10375(5) 0.0456(4) Uani 1 1 d .
C9 C 1.02973(17) 0.31711(17) 0.13606(6) 0.0712(5) Uani 1 1 d .
H9 H 1.0020 0.3648 0.1321 0.085 Uiso 1 1 d R
C10 C 1.0229(2) 0.2724(2) 0.17437(6) 0.0831(7) Uani 1 1 d .
H10 H 0.9903 0.2894 0.1964 0.100 Uiso 1 1 d R
C11 C 1.06271(17) 0.20421(16) 0.18072(6) 0.0710(5) Uani 1 1 d .
H11 H 1.0586 0.1739 0.2070 0.085 Uiso 1 1 d R
C12 C 1.10877(16) 0.18018(15) 0.14866(7) 0.0693(5) Uani 1 1 d .
H12 H 1.1363 0.1323 0.1527 0.083 Uiso 1 1 d R
C13 C 1.11575(14) 0.22448(14) 0.11047(6) 0.0600(4) Uani 1 1 d .
H13 H 1.1485 0.2073 0.0886 0.072 Uiso 1 1 d R

loop_
_atom_site_aniso_label
_atom_site_aniso_U_11
_atom_site_aniso_U_22
_atom_site_aniso_U_33
_atom_site_aniso_U_23
_atom_site_aniso_U_13
_atom_site_aniso_U_12
O1 0.0448(6) 0.0422(6) 0.0640(7) -0.0023(5) 0.0002(5) 0.0131(5)
N1 0.0394(6) 0.0370(6) 0.0621(8) -0.0028(5) 0.0012(5) 0.0187(5)
N2 0.0353(6) 0.0426(6) 0.0386(6) -0.0032(5) -0.0013(5) 0.0183(5)
N3 0.0348(6) 0.0517(7) 0.0411(7) 0.0017(5) -0.0028(5) 0.0224(5)
C1 0.0486(8) 0.0378(7) 0.0561(9) 0.0002(6) 0.0056(7) 0.0219(6)
C2 0.0403(7) 0.0424(8) 0.0335(7) -0.0013(5) 0.0012(5) 0.0168(6)
C3 0.0354(7) 0.0445(8) 0.0350(7) -0.0027(5) -0.0008(5) 0.0169(6)
C4 0.0373(7) 0.0485(8) 0.0376(8) 0.0015(6) -0.0018(5) 0.0181(6)
C5 0.0355(7) 0.0494(8) 0.0367(7) -0.0009(6) -0.0008(5) 0.0218(6)
C6 0.0376(8) 0.0599(10) 0.0720(11) 0.0029(8) -0.0096(7) 0.0175(7)
C7 0.0389(8) 0.0609(9) 0.0504(9) 0.0014(7) -0.0007(6) 0.0287(7)
C8 0.0361(7) 0.0502(8) 0.0477(8) -0.0034(6) -0.0088(6) 0.0195(6)
C9 0.0984(15) 0.0912(14) 0.0509(10) -0.0025(9) -0.0058(9) 0.0676(13)
C10 0.1218(19) 0.1022(16) 0.0450(11) -0.0024(10) -0.0026(10) 0.0707(15)
C11 0.0834(13) 0.0712(12) 0.0533(11) 0.0046(9) -0.0154(9) 0.0347(11)
C12 0.0701(12) 0.0618(11) 0.0801(14) 0.0142(9) -0.0054(10) 0.0361(10)
C13 0.0554(10) 0.0616(10) 0.0691(11) 0.0086(8) 0.0042(8) 0.0339(8)

loop_
_atom_type_symbol
_atom_type_description
_atom_type_scat_dispersion_real
_atom_type_scat_dispersion_imag
_atom_type_scat_source
C C 0.0033 0.0016 'International Tables Vol C Tables 4.2.6.8 and 6.1.1.4'
H H 0.0000 0.0000 'International Tables Vol C Tables 4.2.6.8 and 6.1.1.4'
N N 0.0061 0.0033 'International Tables Vol C Tables 4.2.6.8 and 6.1.1.4'
O O 0.0106 0.0060 'International Tables Vol C Tables 4.2.6.8 and 6.1.1.4'

loop_
_geom_angle_atom_site_label_1
_geom_angle_atom_site_label_2
_geom_angle_atom_site_label_3
_geom_angle
_geom_angle_site_symmetry_3
C2 N1 C1 122.93(12) .
C5 N2 C3 105.11(11) .
C5 N3 C4 107.44(11) .
C5 N3 C7 124.73(12) .
C4 N3 C7 127.79(12) .
N1 C1 C5 108.48(11) 2_655
O1 C2 N1 122.19(13) .
O1 C2 C3 123.90(12) .
N1 C2 C3 113.91(11) .
C4 C3 N2 110.38(12) .
C4 C3 C2 129.20(12) .
N2 C3 C2 120.42(11) .
C3 C4 N3 105.22(11) .
C3 C4 C6 131.41(14) .
N3 C4 C6 123.37(13) .
N2 C5 N3 111.85(12) .
N2 C5 C1 125.17(11) 3_665
N3 C5 C1 122.97(12) 3_665
N3 C7 C8 113.70(12) .
C9 C8 C13 118.17(16) .
C9 C8 C7 123.42(14) .
C13 C8 C7 118.41(14) .
C8 C9 C10 120.95(18) .
C11 C10 C9 120.44(19) .
C10 C11 C12 118.95(18) .
C11 C12 C13 120.83(18) .
C8 C13 C12 120.65(17) .

loop_
_geom_bond_atom_site_label_1
_geom_bond_atom_site_label_2
_geom_bond_distance
_geom_bond_site_symmetry_2
O1 C2 1.2333(16) .
N1 C2 1.3434(18) .
N1 C1 1.4411(18) .
N2 C5 1.3063(17) .
N2 C3 1.3886(17) .
N3 C5 1.3623(17) .
N3 C4 1.3732(19) .
N3 C7 1.4628(18) .
C1 C5 1.485(2) 2_655
C2 C3 1.468(2) .
C3 C4 1.3664(19) .
C4 C6 1.487(2) .
C5 C1 1.485(2) 3_665
C7 C8 1.517(2) .
C8 C9 1.371(2) .
C8 C13 1.376(2) .
C9 C10 1.385(3) .
C10 C11 1.363(3) .
C11 C12 1.367(3) .
C12 C13 1.379(3) .
